data_2311231
loop_
_publ_author_name
'Vinutha, N.'
'Kumar, S. Madan'
'Shobhitha, S.'
'Kalluraya, B.'
'Lokanath, N. K.'
'Revannasiddaiah, D.'

_publ_section_title
;
 5-(4-Chloro-phen-oxy)-3-methyl-1-phenyl-1H-pyrazole-4-carbaldehyde.
;
_journal_coeditor_code CV5447
_journal_issue 'Pt 5'
_journal_name_full 'Acta crystallographica. Section E, Structure reports online'
_journal_page_first o560
_journal_paper_doi 10.1107/S1600536814007879
_journal_volume 70
_journal_year 2014
_chemical_formula_iupac 'C17 H13 Cl N2 O2'
_chemical_formula_moiety 'C17 H13 Cl N2 O2'
_chemical_formula_sum 'C17 H13 Cl N2 O2'
_chemical_formula_weight 312.74
_chemical_name_systematic
;
5-(4-Chlorophenoxy)-3-methyl-1-phenyl-1<i>H</i>-pyrazole-4-carbaldehyde
;
_space_group_IT_number 14
_space_group_name_Hall '-P 2ybc'
_space_group_name_H-M_alt 'P 1 21/c 1'
_symmetry_cell_setting monoclinic
_symmetry_space_group_name_Hall '-P 2ybc'
_symmetry_space_group_name_H-M 'P 1 21/c 1'
_atom_sites_solution_hydrogens geom
_atom_sites_solution_primary direct
_atom_sites_solution_secondary difmap
_cell_angle_alpha 90
_cell_angle_beta 93.908(3)
_cell_angle_gamma 90
_cell_formula_units_Z 4
_cell_length_a 9.1016(7)
_cell_length_b 7.5298(6)
_cell_length_c 22.1242(16)
_cell_measurement_reflns_used 2501
_cell_measurement_temperature 296
_cell_measurement_theta_max 64.4
_cell_measurement_theta_min 4.0
_cell_volume 1512.7(2)
_computing_cell_refinement 'SAINT (Bruker, 2013)'
_computing_data_collection 'APEX2 (Bruker, 2013)'
_computing_data_reduction 'SAINT (Bruker, 2013)'
_computing_molecular_graphics 'Mercury (Macrae <i>et al.</i>, 2008)'
_computing_publication_material 'PLATON (Spek, 2009)'
_computing_structure_refinement 'SHELXL97 (Sheldrick, 2008)'
_computing_structure_solution 'SHELXS97 (Sheldrick, 2008)'
_diffrn_ambient_temperature 296
_diffrn_detector_area_resol_mean 18.4
_diffrn_measured_fraction_theta_full 0.983
_diffrn_measured_fraction_theta_max 0.983
_diffrn_measurement_device_type 'Bruker X8 Proteum'
_diffrn_measurement_method '\f and \w scans'
_diffrn_radiation_monochromator 'Helios multilayer optics'
_diffrn_radiation_source 'Bruker MicroStar microfocus rotating anode'
_diffrn_radiation_type CuK\a
_diffrn_radiation_wavelength 1.54178
_diffrn_reflns_av_R_equivalents 0.0414
_diffrn_reflns_av_sigmaI/netI 0.0397
_diffrn_reflns_limit_h_max 10
_diffrn_reflns_limit_h_min -10
_diffrn_reflns_limit_k_max 8
_diffrn_reflns_limit_k_min -3
_diffrn_reflns_limit_l_max 25
_diffrn_reflns_limit_l_min -25
_diffrn_reflns_number 9744
_diffrn_reflns_reduction_process
;
;
_diffrn_reflns_theta_full 64.45
_diffrn_reflns_theta_max 64.45
_diffrn_reflns_theta_min 4.01
_exptl_absorpt_coefficient_mu 2.309
_exptl_absorpt_correction_T_max 0.643
_exptl_absorpt_correction_T_min 0.619
_exptl_absorpt_correction_type multi-scan
_exptl_absorpt_process_details '(SADABS; Bruker, 2013)'
_exptl_crystal_colour brown
_exptl_crystal_density_diffrn 1.373
_exptl_crystal_density_method 'Not Measured'
_exptl_crystal_description block
_exptl_crystal_F_000 648
_exptl_crystal_size_max 0.230
_exptl_crystal_size_mid 0.220
_exptl_crystal_size_min 0.210
_refine_diff_density_max 0.251
_refine_diff_density_min -0.382
_refine_ls_extinction_coef 0.0171(10)
_refine_ls_extinction_expression FC^*^=KFC[1+0.001XFC^2^\L^3^/SIN(2\Q)]^-1/4^
_refine_ls_extinction_method 'SHELXL97 (Sheldrick, 2008)'
_refine_ls_goodness_of_fit_ref 1.034
_refine_ls_hydrogen_treatment constr
_refine_ls_matrix_type full
_refine_ls_number_parameters 200
_refine_ls_number_reflns 2501
_refine_ls_number_restraints 0
_refine_ls_restrained_S_all 1.034
_refine_ls_R_factor_all 0.0415
_refine_ls_R_factor_gt 0.0390
_refine_ls_shift/su_max 0.000
_refine_ls_shift/su_mean 0.000
_refine_ls_structure_factor_coef Fsqd
_refine_ls_weighting_details 'calc w=1/[\s^2^(Fo^2^)+(0.0555P)^2^+0.5076P] where P=(Fo^2^+2Fc^2^)/3'
_refine_ls_weighting_scheme calc
_refine_ls_wR_factor_gt 0.1028
_refine_ls_wR_factor_ref 0.1051
_reflns_number_gt 2314
_reflns_number_total 2501
_reflns_threshold_expression I>2\s(I)
_cod_data_source_file cv5447sup1.cif
_cod_data_source_block I
_cod_original_sg_symbol_H-M 'P 21/c'
_cod_database_code 2311231

loop_
_symmetry_equiv_pos_site_id
_symmetry_equiv_pos_as_xyz
1 x,y,z
2 -x,1/2+y,1/2-z
3 -x,-y,-z
4 x,1/2-y,1/2+z

loop_
_atom_site_aniso_label
_atom_site_aniso_U_11
_atom_site_aniso_U_22
_atom_site_aniso_U_33
_atom_site_aniso_U_12
_atom_site_aniso_U_13
_atom_site_aniso_U_23
Cl1 0.0314(3) 0.0597(4) 0.0649(3) 0.0089(2) -0.0083(2) -0.0045(2)
O1 0.0335(6) 0.0355(7) 0.0536(7) 0.0015(5) -0.0141(5) 0.0023(5)
O2 0.0543(9) 0.0558(9) 0.0619(9) -0.0033(6) -0.0090(7) -0.0195(7)
N1 0.0304(7) 0.0367(8) 0.0378(7) 0.0046(6) -0.0069(5) -0.0024(6)
N2 0.0365(8) 0.0382(8) 0.0497(8) 0.0084(6) -0.0094(6) -0.0035(6)
C1 0.0294(8) 0.0379(9) 0.0321(8) 0.0039(6) -0.0057(6) -0.0005(6)
C2 0.0382(9) 0.0447(10) 0.0418(9) 0.0044(8) -0.0038(7) 0.0129(7)
C3 0.0342(9) 0.0454(10) 0.0456(9) 0.0018(7) 0.0038(7) 0.0068(8)
C4 0.0316(9) 0.0442(10) 0.0368(8) 0.0072(7) -0.0034(7) -0.0030(7)
C5 0.0423(10) 0.0432(10) 0.0445(9) 0.0091(8) -0.0071(8) 0.0099(8)
C6 0.0390(10) 0.0379(10) 0.0435(9) 0.0020(7) -0.0014(7) 0.0076(7)
C7 0.0258(7) 0.0365(9) 0.0364(8) 0.0000(6) -0.0044(6) 0.0037(7)
C8 0.0302(8) 0.0366(9) 0.0386(8) -0.0034(7) -0.0030(6) 0.0003(7)
C9 0.0340(9) 0.0393(10) 0.0453(9) 0.0013(7) -0.0021(7) -0.0040(7)
C10 0.0360(9) 0.0442(11) 0.0409(9) -0.0062(7) -0.0037(7) -0.0020(8)
C11 0.0350(9) 0.0340(9) 0.0308(8) 0.0012(6) -0.0042(6) 0.0031(6)
C12 0.0340(9) 0.0490(11) 0.0386(9) 0.0006(7) -0.0020(7) -0.0009(7)
C13 0.0440(10) 0.0539(12) 0.0468(10) -0.0090(9) -0.0097(8) -0.0019(8)
C14 0.0658(13) 0.0454(12) 0.0467(10) -0.0040(9) -0.0104(9) -0.0069(8)
C15 0.0623(12) 0.0430(11) 0.0429(9) 0.0136(9) 0.0021(8) -0.0035(8)
C16 0.0360(9) 0.0432(10) 0.0412(9) 0.0062(7) -0.0023(7) 0.0021(8)
C17 0.0530(12) 0.0482(12) 0.0741(13) 0.0116(10) -0.0122(10) -0.0135(10)

loop_
_atom_site_type_symbol
_atom_site_label
_atom_site_fract_x
_atom_site_fract_y
_atom_site_fract_z
_atom_site_U_iso_or_equiv
_atom_site_thermal_displace_type
_atom_site_calc_flag
_atom_site_refinement_flags
_atom_site_occupancy
Cl Cl1 0.33674(5) 0.67384(7) 0.29951(2) 0.0525(2) Uani d . 1.000
O O1 0.96938(13) 0.67414(15) 0.37256(6) 0.0417(4) Uani d . 1.000
O O2 0.96678(16) 0.16557(19) 0.27222(7) 0.0579(5) Uani d . 1.000
N N1 1.15356(14) 0.51714(19) 0.42604(6) 0.0354(4) Uani d . 1.000
N N2 1.23196(16) 0.3599(2) 0.42482(7) 0.0420(5) Uani d . 1.000
C C1 0.81860(18) 0.6650(2) 0.35492(7) 0.0335(5) Uani d . 1.000
C C2 0.72891(19) 0.5340(3) 0.37544(8) 0.0419(5) Uani d . 1.000
C C3 0.58011(19) 0.5360(3) 0.35785(8) 0.0417(5) Uani d . 1.000
C C4 0.52407(19) 0.6712(2) 0.32108(7) 0.0378(5) Uani d . 1.000
C C5 0.6139(2) 0.8024(2) 0.30129(8) 0.0438(6) Uani d . 1.000
C C6 0.7637(2) 0.8000(2) 0.31799(8) 0.0403(6) Uani d . 1.000
C C7 1.04684(16) 0.5223(2) 0.38079(7) 0.0332(5) Uani d . 1.000
C C8 1.05021(18) 0.3640(2) 0.34914(7) 0.0354(5) Uani d . 1.000
C C9 1.16849(19) 0.2680(2) 0.37941(8) 0.0398(5) Uani d . 1.000
C C10 0.9588(2) 0.3101(3) 0.29611(8) 0.0407(6) Uani d . 1.000
C C11 1.20153(18) 0.6520(2) 0.46814(7) 0.0336(5) Uani d . 1.000
C C12 1.3510(2) 0.6767(2) 0.47974(8) 0.0407(6) Uani d . 1.000
C C13 1.4008(2) 0.8051(3) 0.52092(9) 0.0488(6) Uani d . 1.000
C C14 1.3028(2) 0.9086(3) 0.54945(9) 0.0533(7) Uani d . 1.000
C C15 1.1529(2) 0.8822(3) 0.53819(8) 0.0495(6) Uani d . 1.000
C C16 1.10095(19) 0.7530(2) 0.49751(7) 0.0404(5) Uani d . 1.000
C C17 1.2243(2) 0.0881(3) 0.36473(11) 0.0592(7) Uani d . 1.000
H H02A 1.30480 0.05740 0.39310 0.0890 Uiso c R 1.000
H H2 0.76800 0.44510 0.40090 0.0500 Uiso c R 1.000
H H02B 1.25740 0.08840 0.32440 0.0890 Uiso c R 1.000
H H3 0.51850 0.44700 0.37070 0.0500 Uiso c R 1.000
H H02C 1.14670 0.00270 0.36720 0.0890 Uiso c R 1.000
H H5 0.57430 0.89290 0.27670 0.0530 Uiso c R 1.000
H H6 0.82560 0.88770 0.30450 0.0480 Uiso c R 1.000
H H10 0.89020 0.39080 0.27940 0.0490 Uiso c R 1.000
H H12 1.41770 0.60760 0.46010 0.0490 Uiso c R 1.000
H H13 1.50150 0.82140 0.52930 0.0590 Uiso c R 1.000
H H14 1.33690 0.99660 0.57640 0.0640 Uiso c R 1.000
H H15 1.08660 0.95150 0.55800 0.0590 Uiso c R 1.000
H H16 1.00030 0.73440 0.49010 0.0480 Uiso c R 1.000

loop_
_atom_type_symbol
_atom_type_description
_atom_type_scat_dispersion_real
_atom_type_scat_dispersion_imag
_atom_type_scat_source
C C 0.0181 0.0091 ' International Tables Vol C Tables 4.2.6.8 and 6.1.1.4'
H H 0.0000 0.0000 ' International Tables Vol C Tables 4.2.6.8 and 6.1.1.4'
Cl Cl 0.3639 0.7018 ' International Tables Vol C Tables 4.2.6.8 and 6.1.1.4'
N N 0.0311 0.0180 ' International Tables Vol C Tables 4.2.6.8 and 6.1.1.4'
O O 0.0492 0.0322 ' International Tables Vol C Tables 4.2.6.8 and 6.1.1.4'

loop_
_geom_angle_atom_site_label_1
_geom_angle_atom_site_label_2
_geom_angle_atom_site_label_3
_geom_angle
_geom_angle_publ_flag
C1 O1 C7 119.23(12) no
N2 N1 C7 110.91(13) no
N2 N1 C11 119.12(13) no
C7 N1 C11 129.64(14) no
N1 N2 C9 105.30(13) no
O1 C1 C2 122.29(14) no
O1 C1 C6 115.95(14) no
C2 C1 C6 121.69(16) no
C1 C2 C3 119.37(18) no
C2 C3 C4 119.31(18) no
Cl1 C4 C3 119.12(13) no
Cl1 C4 C5 119.89(13) no
C3 C4 C5 121.00(16) no
C4 C5 C6 120.08(15) no
C1 C6 C5 118.54(15) no
O1 C7 N1 117.94(14) no
O1 C7 C8 133.72(14) no
N1 C7 C8 108.15(13) no
C7 C8 C9 103.96(14) no
C7 C8 C10 128.28(16) no
C9 C8 C10 127.72(15) no
N2 C9 C8 111.66(14) no
N2 C9 C17 120.29(16) no
C8 C9 C17 128.05(16) no
O2 C10 C8 123.73(18) no
N1 C11 C12 118.14(14) no
N1 C11 C16 120.96(14) no
C12 C11 C16 120.89(15) no
C11 C12 C13 119.43(16) no
C12 C13 C14 120.43(17) no
C13 C14 C15 119.99(19) no
C14 C15 C16 120.39(18) no
C11 C16 C15 118.86(16) no
C1 C2 H2 120.00 no
C3 C2 H2 120.00 no
C2 C3 H3 120.00 no
C4 C3 H3 120.00 no
C4 C5 H5 120.00 no
C6 C5 H5 120.00 no
C1 C6 H6 121.00 no
C5 C6 H6 121.00 no
O2 C10 H10 118.00 no
C8 C10 H10 118.00 no
C11 C12 H12 120.00 no
C13 C12 H12 120.00 no
C12 C13 H13 120.00 no
C14 C13 H13 120.00 no
C13 C14 H14 120.00 no
C15 C14 H14 120.00 no
C14 C15 H15 120.00 no
C16 C15 H15 120.00 no
C11 C16 H16 121.00 no
C15 C16 H16 121.00 no
C9 C17 H02A 109.00 no
C9 C17 H02B 109.00 no
C9 C17 H02C 109.00 no
H02A C17 H02B 110.00 no
H02A C17 H02C 109.00 no
H02B C17 H02C 109.00 no

loop_
_geom_bond_atom_site_label_1
_geom_bond_atom_site_label_2
_geom_bond_distance
_geom_bond_publ_flag
Cl1 C4 1.7390(18) no
O1 C1 1.403(2) no
O1 C7 1.3490(19) no
O2 C10 1.214(3) no
N1 N2 1.384(2) no
N1 C7 1.347(2) no
N1 C11 1.426(2) no
N2 C9 1.320(2) no
C1 C2 1.377(3) no
C1 C6 1.377(2) no
C2 C3 1.384(2) no
C3 C4 1.379(3) no
C4 C5 1.373(2) no
C5 C6 1.388(3) no
C7 C8 1.384(2) no
C8 C9 1.425(2) no
C8 C10 1.449(2) no
C9 C17 1.490(3) no
C11 C12 1.380(2) no
C11 C16 1.386(2) no
C12 C13 1.384(3) no
C13 C14 1.370(3) no
C14 C15 1.384(3) no
C15 C16 1.386(3) no
C2 H2 0.9300 no
C3 H3 0.9300 no
C5 H5 0.9300 no
C6 H6 0.9300 no
C10 H10 0.9300 no
C12 H12 0.9300 no
C13 H13 0.9300 no
C14 H14 0.9300 no
C15 H15 0.9300 no
C16 H16 0.9300 no
C17 H02A 0.9600 no
C17 H02B 0.9600 no
C17 H02C 0.9600 no

loop_
_geom_hbond_atom_site_label_D
_geom_hbond_atom_site_label_H
_geom_hbond_atom_site_label_A
_geom_hbond_site_symmetry_A
_geom_hbond_distance_DH
_geom_hbond_distance_HA
_geom_hbond_distance_DA
_geom_hbond_angle_DHA
_geom_hbond_publ_flag
C6 H6 O2 1_565 0.93 2.58 3.503(2) 171.00 yes
C2 H2 Cg 3_766 0.93 2.63 3.476(2) 152.00 yes

loop_
_geom_torsion_atom_site_label_1
_geom_torsion_atom_site_label_2
_geom_torsion_atom_site_label_3
_geom_torsion_atom_site_label_4
_geom_torsion
_geom_torsion_publ_flag
C7 O1 C1 C2 36.1(2) no
C7 O1 C1 C6 -146.92(15) no
C1 O1 C7 N1 -143.39(14) no
C1 O1 C7 C8 42.4(2) no
C7 N1 N2 C9 -1.81(18) no
C11 N1 N2 C9 -175.88(14) no
N2 N1 C7 O1 -174.08(13) no
N2 N1 C7 C8 1.51(18) no
C11 N1 C7 O1 -0.8(2) no
C11 N1 C7 C8 174.78(15) no
N2 N1 C11 C12 37.2(2) no
N2 N1 C11 C16 -141.54(15) no
C7 N1 C11 C12 -135.63(17) no
C7 N1 C11 C16 45.7(2) no
N1 N2 C9 C8 1.42(19) no
N1 N2 C9 C17 -179.62(16) no
O1 C1 C2 C3 177.88(16) no
C6 C1 C2 C3 1.0(3) no
O1 C1 C6 C5 -177.13(15) no
C2 C1 C6 C5 -0.1(3) no
C1 C2 C3 C4 -1.3(3) no
C2 C3 C4 Cl1 -179.59(14) no
C2 C3 C4 C5 0.6(3) no
Cl1 C4 C5 C6 -179.47(13) no
C3 C4 C5 C6 0.3(3) no
C4 C5 C6 C1 -0.6(2) no
O1 C7 C8 C9 174.01(17) no
O1 C7 C8 C10 -3.9(3) no
N1 C7 C8 C9 -0.60(17) no
N1 C7 C8 C10 -178.50(16) no
C7 C8 C9 N2 -0.55(19) no
C7 C8 C9 C17 -179.41(17) no
C10 C8 C9 N2 177.37(17) no
C10 C8 C9 C17 -1.5(3) no
C7 C8 C10 O2 -177.79(18) no
C9 C8 C10 O2 4.8(3) no
N1 C11 C12 C13 -179.23(16) no
C16 C11 C12 C13 -0.5(2) no
N1 C11 C16 C15 179.80(15) no
C12 C11 C16 C15 1.1(2) no
C11 C12 C13 C14 -0.8(3) no
C12 C13 C14 C15 1.5(3) no
C13 C14 C15 C16 -0.9(3) no
C14 C15 C16 C11 -0.4(3) no
